data_7715878
loop_
_publ_author_name
'Hashemzadeh, Tahmineh'
'Christofferson, Andrew J.'
'White, Keith F.'
'Barnard, Peter J.'

_publ_section_title
;
 Experimental and theoretical studies of pH-responsive iridium(III)
 complexes of azole and N-heterocyclic carbene ligands.
;
_journal_issue 19
_journal_name_full 'Dalton transactions (Cambridge, England : 2003)'
_journal_page_first 8478
_journal_page_last 8493
_journal_paper_doi 10.1039/d3dt03766e
_journal_volume 53
_journal_year 2024
_chemical_formula_moiety 'C38 H26 Ir N6, Cl, 1.5[C4H10O]'
_chemical_formula_sum 'C44 H41 Cl Ir N6 O1.5'
_chemical_formula_weight 905.48
_space_group_crystal_system monoclinic
_space_group_IT_number 15
_space_group_name_Hall '-C 2yc'
_space_group_name_H-M_alt 'C 1 2/c 1'
_atom_sites_solution_hydrogens mixed
_atom_sites_solution_primary dual
_audit_creation_date 2024-03-07
_audit_creation_method
;
Olex2 1.5
(compiled 2023.08.24 svn.re1ec1418 for OlexSys, GUI svn.r6817)
;
_audit_update_record
;
2024-03-08 deposited with the CCDC.	2024-04-22 downloaded from the CCDC.
;
_cell_angle_alpha 90
_cell_angle_beta 112.536(3)
_cell_angle_gamma 90
_cell_formula_units_Z 8
_cell_length_a 25.9468(6)
_cell_length_b 13.8283(2)
_cell_length_c 24.2672(5)
_cell_measurement_reflns_used 26266
_cell_measurement_temperature 149.99(10)
_cell_measurement_theta_max 68.2170
_cell_measurement_theta_min 3.4750
_cell_volume 8042.2(3)
_computing_cell_refinement 'CrysAlisPro 1.171.40.53 (Rigaku OD, 2019)'
_computing_data_collection 'CrysAlisPro 1.171.40.53 (Rigaku OD, 2019)'
_computing_data_reduction 'CrysAlisPro 1.171.40.53 (Rigaku OD, 2019)'
_computing_molecular_graphics 'Olex2 1.5 (Dolomanov et al., 2009)'
_computing_publication_material 'Olex2 1.5 (Dolomanov et al., 2009)'
_computing_structure_refinement 'SHELXL 2018/3 (Sheldrick, 2015)'
_computing_structure_solution 'SHELXS  (Sheldrick, 2008)'
_diffrn_ambient_environment N~2~
_diffrn_ambient_temperature 149.99(10)
_diffrn_detector 'CCD plate'
_diffrn_detector_area_resol_mean 10.0000
_diffrn_detector_type HyPix3000
_diffrn_measured_fraction_theta_full 0.997
_diffrn_measured_fraction_theta_max 0.990
_diffrn_measurement_details
;
List of Runs (angles in degrees, time in seconds):

  # Type    Start    End  Width  t~exp~   \w     \q     \k     \f   Frames
#--------------------------------------------------------------------------
  1  \w   -103.00 -32.00   0.50    0.50    --  -38.50 -32.00  81.00  142
  2  \w    -45.00  26.00   0.50    0.50    --  -38.50  32.00-119.00  142
  3  \w    -21.00  50.00   0.50    0.50    --   43.40 -32.00  81.00  142
  4  \w     37.00 108.00   0.50    0.50    --   43.40  32.00-119.00  142
  5  \w     29.00 100.00   0.50    2.00    --   93.53 -32.00  81.00  142
  6  \w     87.00 158.00   0.50    2.00    --   93.53  32.00-119.00  142
  7  \w    -45.00  30.00   0.50    0.50    --  -38.50  21.00 -30.00  150
  8  \w   -107.00 -32.00   0.50    0.50    --  -38.50 -21.00   0.00  150
  9  \w    -45.00  26.00   0.50    0.50    --  -38.50  32.00  90.00  142
 10  \w    -29.00  58.00   0.50    0.50    --   43.40 -11.00 -90.00  174
 11  \w      8.00  78.00   0.50    0.50    --   43.40-104.00  60.00  140
 12  \w     35.00  98.00   0.50    0.50    --   43.40-138.00-180.00  126
 13  \w     32.00 105.00   0.50    0.50    --   43.40  43.00 120.00  146
 14  \w     89.00 160.00   0.50    2.00    --   93.53  25.00-180.00  142
 15  \w    104.00 157.00   0.50    2.00    --   93.53  77.00 -30.00  106
 16  \w    104.00 157.00   0.50    2.00    --   93.53  77.00  30.00  106
 17  \w    102.00 157.00   0.50    2.00    --   93.53 117.00  90.00  110
 18  \w     32.00 106.00   0.50    2.00    --   93.53 -42.00 -30.00  148
 19  \w     27.00  98.00   0.50    2.00    --   93.53 -25.00 -90.00  142
 20  \w     89.00 160.00   0.50    2.00    --   93.53  25.00  90.00  142
 21  \w     25.00 106.00   0.50    2.00    --   93.53 -96.00   0.00  162
 22  \w    104.00 157.00   0.50    2.00    --   93.53  77.00-180.00  106
 23  \w    104.00 157.00   0.50    2.00    --   93.53  77.00 -90.00  106
 24  \w    104.00 157.00   0.50    2.00    --   93.53  77.00   0.00  106
 25  \w     30.00 116.00   0.50    2.00    --   93.53 -77.00  30.00  172
 26  \w     87.00 156.00   0.50    2.00    --   93.53 145.00  90.00  138
 27  \w    102.00 157.00   0.50    2.00    --   93.53 117.00-120.00  110
 28  \w     38.00 126.00   0.50    2.00    --   93.53-145.00   0.00  176
 29  \w   -101.00 -19.00   0.50    0.50    --  -38.50 -65.00 150.00  164
 30  \w   -101.00 -31.00   0.50    0.50    --  -38.50 -65.00   0.00  140
 31  \w     25.00 106.00   0.50    0.50    --   43.40  65.00-120.00  162
 32  \w     25.00 106.00   0.50    0.50    --   43.40  65.00  60.00  162
 33  \w     25.00 106.00   0.50    0.50    --   43.40  65.00 -30.00  162
 34  \w     25.00 106.00   0.50    0.50    --   43.40  65.00 -90.00  162
 35  \w      8.00  78.00   0.50    0.50    --   43.40-104.00-150.00  140
 36  \w     25.00 106.00   0.50    0.50    --   43.40  65.00 150.00  162
 37  \w     25.00 106.00   0.50    0.50    --   43.40  65.00 120.00  162
 38  \w     25.00 106.00   0.50    0.50    --   43.40  65.00   0.00  162
 39  \w     25.00 106.00   0.50    0.50    --   43.40  65.00 -60.00  162
;
_diffrn_measurement_device 'four-circle diffractometer'
_diffrn_measurement_device_type 'SuperNova, Dual, Cu at home/near, HyPix3000'
_diffrn_measurement_method '\w scans'
_diffrn_orient_matrix_type 'CrysAlisPro convention (1999,Acta A55,543-557)'
_diffrn_orient_matrix_UB_11 0.0320987000
_diffrn_orient_matrix_UB_12 -0.0432401000
_diffrn_orient_matrix_UB_13 0.0586190000
_diffrn_orient_matrix_UB_21 -0.0565868000
_diffrn_orient_matrix_UB_22 0.0153142000
_diffrn_orient_matrix_UB_23 0.0124876000
_diffrn_orient_matrix_UB_31 -0.0222008000
_diffrn_orient_matrix_UB_32 -0.1015865000
_diffrn_orient_matrix_UB_33 -0.0230711000
_diffrn_radiation_monochromator mirror
_diffrn_radiation_probe x-ray
_diffrn_radiation_type 'Cu K\a'
_diffrn_radiation_wavelength 1.54184
_diffrn_reflns_av_R_equivalents 0.0382
_diffrn_reflns_av_unetI/netI 0.0213
_diffrn_reflns_Laue_measured_fraction_full 0.997
_diffrn_reflns_Laue_measured_fraction_max 0.990
_diffrn_reflns_limit_h_max 31
_diffrn_reflns_limit_h_min -31
_diffrn_reflns_limit_k_max 16
_diffrn_reflns_limit_k_min -12
_diffrn_reflns_limit_l_max 29
_diffrn_reflns_limit_l_min -28
_diffrn_reflns_number 40499
_diffrn_reflns_point_group_measured_fraction_full 0.997
_diffrn_reflns_point_group_measured_fraction_max 0.990
_diffrn_reflns_theta_full 67.684
_diffrn_reflns_theta_max 68.481
_diffrn_reflns_theta_min 3.689
_diffrn_source 'micro-focus sealed X-ray tube'
_diffrn_source_type 'SuperNova (Cu) X-ray Source'
_exptl_absorpt_coefficient_mu 7.373
_exptl_absorpt_correction_T_max 1.00000
_exptl_absorpt_correction_T_min 0.64665
_exptl_absorpt_correction_type multi-scan
_exptl_absorpt_process_details
;
CrysAlisPro 1.171.40.53 (Rigaku Oxford Diffraction, 2019)
Empirical absorption correction using spherical harmonics,
 implemented in SCALE3 ABSPACK scaling algorithm.
;
_exptl_crystal_colour 'clear yellow'
_exptl_crystal_colour_lustre clear
_exptl_crystal_colour_primary yellow
_exptl_crystal_density_diffrn 1.496
_exptl_crystal_description irregular
_exptl_crystal_F_000 3624
_exptl_crystal_size_max 0.21
_exptl_crystal_size_mid 0.2
_exptl_crystal_size_min 0.09
_refine_diff_density_max 6.877
_refine_diff_density_min -2.269
_refine_diff_density_rms 0.147
_refine_ls_extinction_method none
_refine_ls_goodness_of_fit_ref 1.115
_refine_ls_hydrogen_treatment constr
_refine_ls_matrix_type full
_refine_ls_number_parameters 415
_refine_ls_number_reflns 7342
_refine_ls_number_restraints 0
_refine_ls_restrained_S_all 1.115
_refine_ls_R_factor_all 0.0548
_refine_ls_R_factor_gt 0.0531
_refine_ls_shift/su_max 0.001
_refine_ls_shift/su_mean 0.000
_refine_ls_structure_factor_coef Fsqd
_refine_ls_weighting_details 'w=1/[\s^2^(Fo^2^)+(0.1026P)^2^+21.3052P] where P=(Fo^2^+2Fc^2^)/3'
_refine_ls_weighting_scheme calc
_refine_ls_wR_factor_gt 0.1443
_refine_ls_wR_factor_ref 0.1469
_reflns_Friedel_coverage 0.000
_reflns_number_gt 6894
_reflns_number_total 7342
_reflns_threshold_expression 'I > 2\s(I)'
_cod_data_source_file d3dt03766e2.cif
_cod_data_source_block 18
_cod_depositor_comments 'Adding full bibliography for 7715878--7715882.cif.'
_cod_original_formula_sum 'C44 H41 Cl Ir N6 O1.50'
_cod_database_code 7715878
_shelx_shelxl_version_number 2018/3
_chemical_oxdiff_formula 'C312 H224 Cl8 Ir8 N72 '
_shelx_space_group_comment
;
The symmetry employed for this shelxl refinement is uniquely defined
by the following loop, which should always be used as a source of
symmetry information in preference to the above space-group names.
They are only intended as comments.
;
_olex2_refinement_description
;
1. Fixed Uiso
 At 1.2 times of:
  All C(H) groups, All N(H) groups
2.a Riding coordinates:
 N17(H17), N31(H31)
2.b Aromatic/amide H refined with riding coordinates:
 C3(H3), C18(H18), C26(H26), C32(H32), C37(H37), C38(H38), C39(H39), C40(H40),
 C41(H41), C44(H44), C45(H45), C48(H48), C50(H50), C57(H57), C60(H60), C62(H62),
  C63(H63), C64(H64), C75(H75), C76(H76), C77(H77), C78(H78), C79(H79), C80(H80)
;
_smtbx_masks_special_details
;
A solvent mask was calculated and 532 electrons were 
found in a volume of 2646\%A^3^ in 1 void per unit cell. 
This is consistent with the presence of 
1.5[C4H10O] per Asymmetric Unit 
which account for 504 electrons 
per unit cell.
;
_smtbx_masks_void_probe_radius 1.2
_smtbx_masks_void_truncation_radius 1.2
_olex2_submission_special_instructions 'No special instructions were received'
_oxdiff_exptl_absorpt_empirical_details
;
Empirical correction (ABSPACK) includes:
- Absorption correction using spherical harmonics
- Frame scaling
;
_oxdiff_exptl_absorpt_empirical_full_max 3.758
_oxdiff_exptl_absorpt_empirical_full_min 0.620

loop_
_space_group_symop_operation_xyz
'x, y, z'
'-x, y, -z+1/2'
'x+1/2, y+1/2, z'
'-x+1/2, y+1/2, -z+1/2'
'-x, -y, -z'
'x, -y, z-1/2'
'-x+1/2, -y+1/2, -z'
'x+1/2, -y+1/2, z-1/2'

loop_
_atom_site_label
_atom_site_type_symbol
_atom_site_fract_x
_atom_site_fract_y
_atom_site_fract_z
_atom_site_U_iso_or_equiv
_atom_site_adp_type
_atom_site_occupancy
_atom_site_site_symmetry_order
_atom_site_calc_flag
_atom_site_refinement_flags_posn
_atom_site_refinement_flags_adp
_atom_site_refinement_flags_occupancy
_atom_site_disorder_assembly
_atom_site_disorder_group
Ir3 Ir 0.33323(2) 0.40838(2) 0.31456(2) 0.03411(12) Uani 1 1 d . . . . .
N4 N 0.31055(18) 0.3487(3) 0.23078(16) 0.0386(9) Uani 1 1 d . . . . .
N5 N 0.34578(17) 0.4885(3) 0.39040(16) 0.0384(8) Uani 1 1 d . . . . .
N8 N 0.32059(17) 0.2730(3) 0.34974(16) 0.0361(8) Uani 1 1 d . . . . .
N12 N 0.41571(17) 0.3529(3) 0.35340(17) 0.0395(8) Uani 1 1 d . . . . .
N17 N 0.24646(19) 0.3224(3) 0.14142(16) 0.0427(9) Uani 1 1 d . . . . .
H17 H 0.214853 0.324201 0.111755 0.051 Uiso 1 1 d R U . . .
N31 N 0.35674(18) 0.6315(3) 0.43323(18) 0.0436(9) Uani 1 1 d . . . . .
H31 H 0.363409 0.692295 0.439271 0.052 Uiso 1 1 d R U . . .
C3 C 0.1679(2) 0.4465(4) 0.18509(19) 0.0444(13) Uani 1 1 d . . . . .
H3 H 0.150480 0.427420 0.145467 0.053 Uiso 1 1 calc R U . . .
C6 C 0.2231(2) 0.4217(3) 0.2177(2) 0.0369(10) Uani 1 1 d . . . . .
C9 C 0.3553(2) 0.5816(3) 0.3849(2) 0.0385(11) Uani 1 1 d . . . . .
C11 C 0.3620(2) 0.6134(4) 0.3312(2) 0.0422(11) Uani 1 1 d . . . . .
C13 C 0.2586(2) 0.3649(3) 0.19544(19) 0.0365(10) Uani 1 1 d . . . . .
C14 C 0.2525(2) 0.4503(3) 0.27775(19) 0.0359(9) Uani 1 1 d . . . . .
C18 C 0.3407(3) 0.5826(4) 0.5257(3) 0.0523(14) Uani 1 1 d . . . . .
H18 H 0.344259 0.643636 0.542824 0.063 Uiso 1 1 calc R U . . .
C19 C 0.3459(2) 0.5683(4) 0.4712(2) 0.0447(11) Uani 1 1 d . . . . .
C20 C 0.3688(2) 0.2263(3) 0.3823(2) 0.0386(10) Uani 1 1 d . . . . .
C23 C 0.3392(2) 0.4767(3) 0.44429(19) 0.0398(10) Uani 1 1 d . . . . .
C24 C 0.3533(2) 0.5376(3) 0.2893(2) 0.0387(10) Uani 1 1 d . . . . .
C26 C 0.2207(2) 0.5032(4) 0.3031(2) 0.0447(11) Uani 1 1 d . . . . .
H26 H 0.237463 0.522972 0.342684 0.054 Uiso 1 1 calc R U . . .
C28 C 0.4714(2) 0.2225(4) 0.4150(2) 0.0469(12) Uani 1 1 d . . . . .
C29 C 0.4201(2) 0.2678(3) 0.3840(2) 0.0402(10) Uani 1 1 d . . . . .
C32 C 0.1394(2) 0.4992(4) 0.2118(2) 0.0465(11) Uani 1 1 d . . . . .
H32 H 0.102445 0.516850 0.190488 0.056 Uiso 1 1 calc R U . . .
C33 C 0.3353(2) 0.2933(3) 0.1994(2) 0.0420(11) Uani 1 1 d . . . . .
C37 C 0.3741(2) 0.7084(4) 0.3204(2) 0.0477(12) Uani 1 1 d . . . . .
H37 H 0.378704 0.756435 0.348702 0.057 Uiso 1 1 calc R U . . .
C38 C 0.3586(3) 0.1861(4) 0.1164(3) 0.0606(16) Uani 1 1 d . . . . .
H38 H 0.367283 0.148426 0.089429 0.073 Uiso 1 1 calc R U . . .
C39 C 0.3290(3) 0.3968(4) 0.4729(3) 0.0520(14) Uani 1 1 d . . . . .
H39 H 0.325639 0.335325 0.456293 0.062 Uiso 1 1 calc R U . . .
C40 C 0.4229(3) 0.0960(4) 0.4456(3) 0.0547(15) Uani 1 1 d . . . . .
H40 H 0.424300 0.039490 0.466938 0.066 Uiso 1 1 calc R U . . .
C41 C 0.1664(3) 0.5262(4) 0.2716(2) 0.0532(13) Uani 1 1 d . . . . .
H41 H 0.146733 0.560657 0.290204 0.064 Uiso 1 1 calc R U . . .
C43 C 0.2943(3) 0.2764(3) 0.1433(2) 0.0461(12) Uani 1 1 d . . . . .
C44 C 0.4709(3) 0.1340(4) 0.4461(3) 0.0569(14) Uani 1 1 d . . . . .
H44 H 0.504385 0.102479 0.467012 0.068 Uiso 1 1 calc R U . . .
C45 C 0.3791(2) 0.7301(4) 0.2668(3) 0.0526(13) Uani 1 1 d . . . . .
H45 H 0.386596 0.793057 0.258707 0.063 Uiso 1 1 calc R U . . .
C48 C 0.3602(2) 0.5617(4) 0.2365(2) 0.0445(11) Uani 1 1 d . . . . .
H48 H 0.356312 0.513720 0.208323 0.053 Uiso 1 1 calc R U . . .
C50 C 0.3239(3) 0.4115(4) 0.5270(3) 0.0600(17) Uani 1 1 d . . . . .
H50 H 0.316227 0.358987 0.546525 0.072 Uiso 1 1 calc R U . . .
C57 C 0.3727(2) 0.6561(4) 0.2250(2) 0.0506(12) Uani 1 1 d . . . . .
H57 H 0.376885 0.670033 0.189392 0.061 Uiso 1 1 calc R U . . .
C59 C 0.3701(2) 0.1394(3) 0.4136(2) 0.0454(12) Uani 1 1 d . . . . .
C60 C 0.3052(3) 0.2202(4) 0.1005(2) 0.0558(15) Uani 1 1 d . . . . .
H60 H 0.277609 0.206958 0.063350 0.067 Uiso 1 1 calc R U . . .
C62 C 0.3897(2) 0.2593(3) 0.2149(2) 0.0468(12) Uani 1 1 d . . . . .
H62 H 0.417314 0.271595 0.252168 0.056 Uiso 1 1 calc R U . . .
C63 C 0.3300(3) 0.5026(4) 0.5528(3) 0.0603(16) Uani 1 1 d . . . . .
H63 H 0.326793 0.509444 0.589512 0.072 Uiso 1 1 calc R U . . .
C64 C 0.4005(3) 0.2063(4) 0.1722(3) 0.0573(14) Uani 1 1 d . . . . .
H64 H 0.436496 0.183592 0.180657 0.069 Uiso 1 1 calc R U . . .
C75 C 0.2723(2) 0.2332(3) 0.3458(2) 0.0424(11) Uani 1 1 d . . . . .
H75 H 0.239073 0.262899 0.322021 0.051 Uiso 1 1 calc R U . . .
C76 C 0.2703(3) 0.1478(4) 0.3763(2) 0.0484(12) Uani 1 1 d . . . . .
H76 H 0.236093 0.122624 0.373438 0.058 Uiso 1 1 calc R U . . .
C77 C 0.3186(3) 0.1024(4) 0.4102(3) 0.0500(14) Uani 1 1 d . . . . .
H77 H 0.317440 0.046630 0.431131 0.060 Uiso 1 1 calc R U . . .
C78 C 0.5192(2) 0.2662(4) 0.4136(3) 0.0537(13) Uani 1 1 d . . . . .
H78 H 0.553893 0.237945 0.433615 0.064 Uiso 1 1 calc R U . . .
C79 C 0.4626(2) 0.3920(4) 0.3534(2) 0.0452(12) Uani 1 1 d . . . . .
H79 H 0.460163 0.449696 0.332847 0.054 Uiso 1 1 calc R U . . .
C80 C 0.5151(2) 0.3510(4) 0.3827(3) 0.0534(13) Uani 1 1 d . . . . .
H80 H 0.546816 0.380488 0.381403 0.064 Uiso 1 1 calc R U . . .
Cl1 Cl 0.13346(6) 0.35107(8) 0.03142(5) 0.0504(3) Uani 1 1 d . . . . .

loop_
_atom_site_aniso_label
_atom_site_aniso_U_11
_atom_site_aniso_U_22
_atom_site_aniso_U_33
_atom_site_aniso_U_23
_atom_site_aniso_U_13
_atom_site_aniso_U_12
Ir3 0.05530(18) 0.01998(16) 0.02457(16) -0.00063(5) 0.01255(12) 0.00276(6)
N4 0.065(2) 0.0231(18) 0.0292(18) -0.0018(15) 0.0201(18) 0.0015(17)
N5 0.058(2) 0.0237(18) 0.0294(18) 0.0020(15) 0.0121(17) 0.0044(16)
N8 0.059(2) 0.0221(18) 0.0257(17) -0.0025(14) 0.0146(16) 0.0048(16)
N12 0.054(2) 0.0278(19) 0.0328(19) -0.0001(15) 0.0118(17) 0.0060(16)
N17 0.070(3) 0.033(2) 0.0226(17) -0.0044(15) 0.0147(18) -0.0065(18)
N31 0.065(3) 0.029(2) 0.037(2) -0.0111(17) 0.0194(19) -0.0063(18)
C3 0.065(3) 0.028(3) 0.035(3) 0.0025(17) 0.014(3) -0.0034(19)
C6 0.056(3) 0.023(2) 0.026(2) 0.0007(16) 0.011(2) -0.0007(18)
C9 0.055(3) 0.027(2) 0.029(2) -0.0040(17) 0.011(2) 0.0023(18)
C11 0.063(3) 0.026(2) 0.034(2) -0.001(2) 0.014(2) -0.001(2)
C13 0.062(3) 0.019(2) 0.029(2) -0.0009(16) 0.018(2) -0.0008(18)
C14 0.054(3) 0.020(2) 0.030(2) 0.0025(16) 0.0122(19) 0.0090(18)
C18 0.075(4) 0.041(3) 0.040(3) -0.015(2) 0.022(3) 0.001(2)
C19 0.066(3) 0.028(2) 0.032(2) -0.002(2) 0.010(2) 0.005(2)
C20 0.064(3) 0.024(2) 0.027(2) -0.0056(17) 0.017(2) 0.002(2)
C23 0.060(3) 0.029(2) 0.025(2) -0.0054(18) 0.011(2) 0.003(2)
C24 0.058(3) 0.025(2) 0.031(2) 0.0054(17) 0.015(2) 0.0091(19)
C26 0.066(3) 0.034(2) 0.033(2) -0.0007(19) 0.017(2) 0.009(2)
C28 0.064(3) 0.036(3) 0.035(2) 0.002(2) 0.014(2) 0.009(2)
C29 0.063(3) 0.024(2) 0.030(2) -0.0010(17) 0.013(2) 0.005(2)
C32 0.056(3) 0.038(3) 0.041(3) 0.005(2) 0.013(2) 0.003(2)
C33 0.077(3) 0.022(2) 0.035(2) 0.0010(18) 0.030(2) -0.005(2)
C37 0.066(3) 0.027(2) 0.044(3) 0.001(2) 0.014(2) -0.003(2)
C38 0.110(5) 0.036(3) 0.058(3) -0.006(2) 0.056(4) -0.003(3)
C39 0.086(4) 0.033(3) 0.039(3) -0.004(2) 0.026(3) -0.002(2)
C40 0.078(4) 0.033(3) 0.046(3) 0.008(2) 0.015(3) 0.010(2)
C41 0.074(4) 0.044(3) 0.045(3) 0.001(2) 0.027(3) 0.017(3)
C43 0.083(4) 0.025(2) 0.038(3) -0.0024(19) 0.032(3) -0.010(2)
C44 0.074(4) 0.042(3) 0.048(3) 0.013(2) 0.016(3) 0.016(3)
C45 0.069(3) 0.029(3) 0.059(3) 0.011(2) 0.024(3) 0.000(2)
C48 0.070(3) 0.029(2) 0.033(2) 0.002(2) 0.018(2) 0.003(2)
C50 0.093(5) 0.048(4) 0.040(3) -0.001(2) 0.027(3) -0.003(3)
C57 0.068(3) 0.042(3) 0.043(3) 0.013(2) 0.022(2) 0.001(2)
C59 0.078(3) 0.022(2) 0.036(2) 0.0004(18) 0.021(2) 0.004(2)
C60 0.106(5) 0.033(3) 0.038(3) -0.006(2) 0.040(3) -0.012(3)
C62 0.072(3) 0.028(2) 0.049(3) 0.001(2) 0.032(3) 0.001(2)
C63 0.092(4) 0.058(4) 0.034(2) -0.011(2) 0.028(3) -0.003(3)
C64 0.091(4) 0.034(3) 0.068(4) 0.000(3) 0.054(3) -0.002(3)
C75 0.062(3) 0.027(2) 0.037(2) -0.0018(19) 0.017(2) -0.002(2)
C76 0.072(3) 0.033(3) 0.042(3) -0.001(2) 0.025(3) -0.003(2)
C77 0.080(4) 0.028(2) 0.043(3) 0.001(2) 0.024(3) -0.003(2)
C78 0.059(3) 0.051(3) 0.047(3) 0.008(2) 0.016(3) 0.013(3)
C79 0.059(3) 0.034(2) 0.042(3) 0.001(2) 0.018(2) -0.003(2)
C80 0.055(3) 0.051(3) 0.051(3) 0.002(3) 0.018(2) 0.003(2)
Cl1 0.0876(9) 0.0243(5) 0.0272(5) -0.0014(4) 0.0086(5) -0.0027(5)

loop_
_atom_type_symbol
_atom_type_description
_atom_type_scat_dispersion_real
_atom_type_scat_dispersion_imag
_atom_type_scat_source
C C 0.0181 0.0091 'International Tables Vol C Tables 4.2.6.8 and 6.1.1.4'
H H 0.0000 0.0000 'International Tables Vol C Tables 4.2.6.8 and 6.1.1.4'
Cl Cl 0.3639 0.7018 'International Tables Vol C Tables 4.2.6.8 and 6.1.1.4'
Ir Ir -4.7710 6.5667 'International Tables Vol C Tables 4.2.6.8 and 6.1.1.4'
N N 0.0311 0.0180 'International Tables Vol C Tables 4.2.6.8 and 6.1.1.4'
O O 0.0492 0.0322 'International Tables Vol C Tables 4.2.6.8 and 6.1.1.4'

loop_
_geom_angle_atom_site_label_1
_geom_angle_atom_site_label_2
_geom_angle_atom_site_label_3
_geom_angle
_geom_angle_site_symmetry_1
_geom_angle_site_symmetry_3
_geom_angle_publ_flag
N4 Ir3 N5 169.32(15) . . ?
N4 Ir3 N8 90.80(14) . . ?
N4 Ir3 N12 98.70(15) . . ?
N5 Ir3 N8 96.32(14) . . ?
N5 Ir3 N12 90.60(15) . . ?
N12 Ir3 N8 77.81(16) . . ?
C14 Ir3 N4 79.80(17) . . ?
C14 Ir3 N5 91.31(17) . . ?
C14 Ir3 N8 97.83(17) . . ?
C14 Ir3 N12 175.40(16) . . ?
C14 Ir3 C24 87.51(19) . . ?
C24 Ir3 N4 93.65(17) . . ?
C24 Ir3 N5 79.94(17) . . ?
C24 Ir3 N8 173.59(17) . . ?
C24 Ir3 N12 96.94(18) . . ?
C13 N4 Ir3 114.3(3) . . ?
C13 N4 C33 108.0(4) . . ?
C33 N4 Ir3 137.8(3) . . ?
C9 N5 Ir3 113.7(3) . . ?
C9 N5 C23 107.7(4) . . ?
C23 N5 Ir3 137.7(3) . . ?
C20 N8 Ir3 113.6(3) . . ?
C75 N8 Ir3 128.0(3) . . ?
C75 N8 C20 118.3(4) . . ?
C29 N12 Ir3 114.3(3) . . ?
C79 N12 Ir3 128.2(3) . . ?
C79 N12 C29 117.5(4) . . ?
C13 N17 H17 126.1 . . ?
C13 N17 C43 107.1(4) . . ?
C43 N17 H17 126.7 . . ?
C9 N31 H31 125.8 . . ?
C9 N31 C19 108.3(4) . . ?
C19 N31 H31 125.9 . . ?
C6 C3 H3 120.4 . . ?
C32 C3 H3 120.4 . . ?
C32 C3 C6 119.3(4) . . ?
C3 C6 C13 125.5(4) . . ?
C3 C6 C14 123.3(5) . . ?
C14 C6 C13 111.3(4) . . ?
N5 C9 N31 110.6(4) . . ?
N5 C9 C11 118.5(4) . . ?
N31 C9 C11 130.9(4) . . ?
C24 C11 C9 112.4(4) . . ?
C37 C11 C9 124.6(5) . . ?
C37 C11 C24 123.0(5) . . ?
N4 C13 N17 111.0(4) . . ?
N4 C13 C6 119.0(4) . . ?
N17 C13 C6 130.0(5) . . ?
C6 C14 Ir3 115.6(3) . . ?
C26 C14 Ir3 129.5(4) . . ?
C26 C14 C6 114.8(4) . . ?
C19 C18 H18 121.5 . . ?
C63 C18 H18 121.5 . . ?
C63 C18 C19 116.9(5) . . ?
N31 C19 C18 131.7(5) . . ?
N31 C19 C23 106.3(4) . . ?
C18 C19 C23 122.0(5) . . ?
N8 C20 C29 117.6(4) . . ?
N8 C20 C59 122.8(5) . . ?
C59 C20 C29 119.7(5) . . ?
N5 C23 C19 107.1(4) . . ?
C39 C23 N5 133.0(4) . . ?
C39 C23 C19 120.0(5) . . ?
C11 C24 Ir3 115.0(3) . . ?
C48 C24 Ir3 128.8(4) . . ?
C48 C24 C11 116.2(4) . . ?
C14 C26 H26 119.0 . . ?
C41 C26 C14 122.1(5) . . ?
C41 C26 H26 119.0 . . ?
C29 C28 C44 117.7(5) . . ?
C78 C28 C29 117.7(5) . . ?
C78 C28 C44 124.6(5) . . ?
N12 C29 C20 116.3(4) . . ?
N12 C29 C28 122.6(5) . . ?
C28 C29 C20 121.0(4) . . ?
C3 C32 H32 120.4 . . ?
C3 C32 C41 119.2(5) . . ?
C41 C32 H32 120.4 . . ?
C43 C33 N4 106.8(5) . . ?
C43 C33 C62 121.4(5) . . ?
C62 C33 N4 131.8(5) . . ?
C11 C37 H37 120.4 . . ?
C45 C37 C11 119.2(5) . . ?
C45 C37 H37 120.4 . . ?
C60 C38 H38 119.0 . . ?
C60 C38 C64 122.0(5) . . ?
C64 C38 H38 119.0 . . ?
C23 C39 H39 121.2 . . ?
C23 C39 C50 117.7(5) . . ?
C50 C39 H39 121.2 . . ?
C44 C40 H40 118.9 . . ?
C44 C40 C59 122.3(5) . . ?
C59 C40 H40 118.9 . . ?
C26 C41 C32 121.3(5) . . ?
C26 C41 H41 119.4 . . ?
C32 C41 H41 119.4 . . ?
N17 C43 C33 107.1(4) . . ?
N17 C43 C60 131.5(5) . . ?
C33 C43 C60 121.4(6) . . ?
C28 C44 H44 119.3 . . ?
C40 C44 C28 121.4(5) . . ?
C40 C44 H44 119.3 . . ?
C37 C45 H45 120.2 . . ?
C37 C45 C57 119.5(5) . . ?
C57 C45 H45 120.2 . . ?
C24 C48 H48 119.1 . . ?
C24 C48 C57 121.7(5) . . ?
C57 C48 H48 119.1 . . ?
C39 C50 H50 119.1 . . ?
C39 C50 C63 121.7(6) . . ?
C63 C50 H50 119.1 . . ?
C45 C57 H57 119.8 . . ?
C48 C57 C45 120.4(5) . . ?
C48 C57 H57 119.8 . . ?
C20 C59 C40 118.0(5) . . ?
C77 C59 C20 117.0(5) . . ?
C77 C59 C40 125.0(5) . . ?
C38 C60 C43 116.6(6) . . ?
C38 C60 H60 121.7 . . ?
C43 C60 H60 121.7 . . ?
C33 C62 H62 121.6 . . ?
C64 C62 C33 116.9(5) . . ?
C64 C62 H62 121.6 . . ?
C18 C63 C50 121.6(5) . . ?
C18 C63 H63 119.2 . . ?
C50 C63 H63 119.2 . . ?
C38 C64 H64 119.2 . . ?
C62 C64 C38 121.6(6) . . ?
C62 C64 H64 119.2 . . ?
N8 C75 H75 118.9 . . ?
N8 C75 C76 122.2(5) . . ?
C76 C75 H75 118.9 . . ?
C75 C76 H76 120.2 . . ?
C77 C76 C75 119.6(5) . . ?
C77 C76 H76 120.2 . . ?
C59 C77 H77 119.9 . . ?
C76 C77 C59 120.2(5) . . ?
C76 C77 H77 119.9 . . ?
C28 C78 H78 120.0 . . ?
C80 C78 C28 120.1(5) . . ?
C80 C78 H78 120.0 . . ?
N12 C79 H79 118.3 . . ?
N12 C79 C80 123.3(5) . . ?
C80 C79 H79 118.3 . . ?
C78 C80 C79 118.8(5) . . ?
C78 C80 H80 120.6 . . ?
C79 C80 H80 120.6 . . ?

loop_
_geom_bond_atom_site_label_1
_geom_bond_atom_site_label_2
_geom_bond_distance
_geom_bond_site_symmetry_2
_geom_bond_publ_flag
Ir3 N4 2.060(4) . ?
Ir3 N5 2.064(4) . ?
Ir3 N8 2.134(4) . ?
Ir3 N12 2.124(4) . ?
Ir3 C14 2.021(5) . ?
Ir3 C24 2.022(5) . ?
N4 C13 1.309(6) . ?
N4 C33 1.397(6) . ?
N5 C9 1.327(6) . ?
N5 C23 1.392(6) . ?
N8 C20 1.361(6) . ?
N8 C75 1.337(7) . ?
N12 C29 1.372(6) . ?
N12 C79 1.331(7) . ?
N17 H17 0.8597 . ?
N17 C13 1.359(6) . ?
N17 C43 1.381(7) . ?
N31 H31 0.8601 . ?
N31 C9 1.349(6) . ?
N31 C19 1.375(7) . ?
C3 H3 0.9300 . ?
C3 C6 1.389(7) . ?
C3 C32 1.366(7) . ?
C6 C13 1.463(7) . ?
C6 C14 1.417(6) . ?
C9 C11 1.446(7) . ?
C11 C24 1.418(7) . ?
C11 C37 1.399(7) . ?
C14 C26 1.409(7) . ?
C18 H18 0.9300 . ?
C18 C19 1.394(8) . ?
C18 C63 1.368(8) . ?
C19 C23 1.405(7) . ?
C20 C29 1.435(7) . ?
C20 C59 1.415(7) . ?
C23 C39 1.383(7) . ?
C24 C48 1.399(7) . ?
C26 H26 0.9300 . ?
C26 C41 1.360(8) . ?
C28 C29 1.400(7) . ?
C28 C44 1.441(8) . ?
C28 C78 1.391(8) . ?
C32 H32 0.9300 . ?
C32 C41 1.400(7) . ?
C33 C43 1.389(7) . ?
C33 C62 1.396(8) . ?
C37 H37 0.9300 . ?
C37 C45 1.387(8) . ?
C38 H38 0.9300 . ?
C38 C60 1.372(10) . ?
C38 C64 1.401(9) . ?
C39 H39 0.9300 . ?
C39 C50 1.384(9) . ?
C40 H40 0.9300 . ?
C40 C44 1.348(10) . ?
C40 C59 1.423(9) . ?
C41 H41 0.9300 . ?
C43 C60 1.409(7) . ?
C44 H44 0.9300 . ?
C45 H45 0.9300 . ?
C45 C57 1.406(8) . ?
C48 H48 0.9300 . ?
C48 C57 1.399(7) . ?
C50 H50 0.9300 . ?
C50 C63 1.390(8) . ?
C57 H57 0.9300 . ?
C59 C77 1.403(9) . ?
C60 H60 0.9300 . ?
C62 H62 0.9300 . ?
C62 C64 1.383(7) . ?
C63 H63 0.9300 . ?
C64 H64 0.9300 . ?
C75 H75 0.9300 . ?
C75 C76 1.406(7) . ?
C76 H76 0.9300 . ?
C76 C77 1.361(9) . ?
C77 H77 0.9300 . ?
C78 H78 0.9300 . ?
C78 C80 1.374(8) . ?
C79 H79 0.9300 . ?
C79 C80 1.393(8) . ?
C80 H80 0.9300 . ?

loop_
_geom_torsion_atom_site_label_1
_geom_torsion_atom_site_label_2
_geom_torsion_atom_site_label_3
_geom_torsion_atom_site_label_4
_geom_torsion
_geom_torsion_site_symmetry_1
_geom_torsion_site_symmetry_2
_geom_torsion_site_symmetry_3
_geom_torsion_site_symmetry_4
_geom_torsion_publ_flag
Ir3 N4 C13 N17 -179.1(3) . . . . ?
Ir3 N4 C13 C6 0.1(5) . . . . ?
Ir3 N4 C33 C43 178.7(3) . . . . ?
Ir3 N4 C33 C62 -3.1(8) . . . . ?
Ir3 N5 C9 N31 173.0(3) . . . . ?
Ir3 N5 C9 C11 -6.8(6) . . . . ?
Ir3 N5 C23 C19 -168.8(4) . . . . ?
Ir3 N5 C23 C39 12.1(9) . . . . ?
Ir3 N8 C20 C29 -5.7(5) . . . . ?
Ir3 N8 C20 C59 174.7(3) . . . . ?
Ir3 N8 C75 C76 -173.2(3) . . . . ?
Ir3 N12 C29 C20 3.6(5) . . . . ?
Ir3 N12 C29 C28 -176.9(4) . . . . ?
Ir3 N12 C79 C80 177.1(4) . . . . ?
Ir3 C14 C26 C41 179.4(4) . . . . ?
Ir3 C24 C48 C57 178.2(4) . . . . ?
N4 C33 C43 N17 0.9(5) . . . . ?
N4 C33 C43 C60 -178.5(4) . . . . ?
N4 C33 C62 C64 -179.3(5) . . . . ?
N5 C9 C11 C24 4.0(7) . . . . ?
N5 C9 C11 C37 -177.6(5) . . . . ?
N5 C23 C39 C50 -179.0(6) . . . . ?
N8 C20 C29 N12 1.4(6) . . . . ?
N8 C20 C29 C28 -178.1(4) . . . . ?
N8 C20 C59 C40 179.2(5) . . . . ?
N8 C20 C59 C77 -0.3(7) . . . . ?
N8 C75 C76 C77 -1.5(8) . . . . ?
N12 C79 C80 C78 -0.5(9) . . . . ?
N17 C43 C60 C38 178.6(5) . . . . ?
N31 C9 C11 C24 -175.7(5) . . . . ?
N31 C9 C11 C37 2.7(10) . . . . ?
N31 C19 C23 N5 -0.6(6) . . . . ?
N31 C19 C23 C39 178.6(5) . . . . ?
C3 C6 C13 N4 178.4(5) . . . . ?
C3 C6 C13 N17 -2.5(8) . . . . ?
C3 C6 C14 Ir3 -178.2(4) . . . . ?
C3 C6 C14 C26 2.4(7) . . . . ?
C3 C32 C41 C26 1.7(8) . . . . ?
C6 C3 C32 C41 -0.5(8) . . . . ?
C6 C14 C26 C41 -1.2(7) . . . . ?
C9 N5 C23 C19 -0.6(6) . . . . ?
C9 N5 C23 C39 -179.6(6) . . . . ?
C9 N31 C19 C18 -177.5(6) . . . . ?
C9 N31 C19 C23 1.5(6) . . . . ?
C9 C11 C24 Ir3 0.9(6) . . . . ?
C9 C11 C24 C48 -178.7(5) . . . . ?
C9 C11 C37 C45 -179.5(5) . . . . ?
C11 C24 C48 C57 -2.4(8) . . . . ?
C11 C37 C45 C57 -0.9(9) . . . . ?
C13 N4 C33 C43 -0.9(5) . . . . ?
C13 N4 C33 C62 177.3(5) . . . . ?
C13 N17 C43 C33 -0.5(5) . . . . ?
C13 N17 C43 C60 178.8(5) . . . . ?
C13 C6 C14 Ir3 1.0(5) . . . . ?
C13 C6 C14 C26 -178.4(4) . . . . ?
C14 C6 C13 N4 -0.7(6) . . . . ?
C14 C6 C13 N17 178.3(5) . . . . ?
C14 C26 C41 C32 -0.7(9) . . . . ?
C18 C19 C23 N5 178.6(5) . . . . ?
C18 C19 C23 C39 -2.2(9) . . . . ?
C19 N31 C9 N5 -1.9(6) . . . . ?
C19 N31 C9 C11 177.8(6) . . . . ?
C19 C18 C63 C50 -0.9(10) . . . . ?
C19 C23 C39 C50 2.1(9) . . . . ?
C20 N8 C75 C76 3.2(7) . . . . ?
C20 C59 C77 C76 2.1(8) . . . . ?
C23 N5 C9 N31 1.5(6) . . . . ?
C23 N5 C9 C11 -178.2(5) . . . . ?
C23 C39 C50 C63 -1.4(11) . . . . ?
C24 C11 C37 C45 -1.3(9) . . . . ?
C24 C48 C57 C45 0.3(8) . . . . ?
C28 C78 C80 C79 0.4(9) . . . . ?
C29 N12 C79 C80 0.0(8) . . . . ?
C29 C20 C59 C40 -0.4(7) . . . . ?
C29 C20 C59 C77 -180.0(4) . . . . ?
C29 C28 C44 C40 -0.1(8) . . . . ?
C29 C28 C78 C80 0.2(8) . . . . ?
C32 C3 C6 C13 179.4(5) . . . . ?
C32 C3 C6 C14 -1.6(8) . . . . ?
C33 N4 C13 N17 0.6(5) . . . . ?
C33 N4 C13 C6 179.8(4) . . . . ?
C33 C43 C60 C38 -2.1(7) . . . . ?
C33 C62 C64 C38 -1.3(8) . . . . ?
C37 C11 C24 Ir3 -177.5(4) . . . . ?
C37 C11 C24 C48 2.9(8) . . . . ?
C37 C45 C57 C48 1.4(9) . . . . ?
C39 C50 C63 C18 0.8(12) . . . . ?
C40 C59 C77 C76 -177.4(5) . . . . ?
C43 N17 C13 N4 -0.1(5) . . . . ?
C43 N17 C13 C6 -179.2(4) . . . . ?
C43 C33 C62 C64 -1.2(7) . . . . ?
C44 C28 C29 N12 179.2(5) . . . . ?
C44 C28 C29 C20 -1.4(7) . . . . ?
C44 C28 C78 C80 -179.7(6) . . . . ?
C44 C40 C59 C20 -1.0(8) . . . . ?
C44 C40 C59 C77 178.5(6) . . . . ?
C59 C20 C29 N12 -178.9(4) . . . . ?
C59 C20 C29 C28 1.6(7) . . . . ?
C59 C40 C44 C28 1.3(10) . . . . ?
C60 C38 C64 C62 2.2(8) . . . . ?
C62 C33 C43 N17 -177.6(4) . . . . ?
C62 C33 C43 C60 3.0(7) . . . . ?
C63 C18 C19 N31 -179.5(6) . . . . ?
C63 C18 C19 C23 1.6(9) . . . . ?
C64 C38 C60 C43 -0.4(8) . . . . ?
C75 N8 C20 C29 177.4(4) . . . . ?
C75 N8 C20 C59 -2.3(6) . . . . ?
C75 C76 C77 C59 -1.3(8) . . . . ?
C78 C28 C29 N12 -0.7(7) . . . . ?
C78 C28 C29 C20 178.8(5) . . . . ?
C78 C28 C44 C40 179.8(6) . . . . ?
C79 N12 C29 C20 -178.9(4) . . . . ?
C79 N12 C29 C28 0.6(7) . . . . ?

loop_
_smtbx_masks_void_nr
_smtbx_masks_void_average_x
_smtbx_masks_void_average_y
_smtbx_masks_void_average_z
_smtbx_masks_void_volume
_smtbx_masks_void_count_electrons
_smtbx_masks_void_content
1 -0.330 -0.102 -0.713 2646.2 532.0 '12 diethylether'
